data_7213500
loop_
_publ_author_name
'R. Gareth Davies'
'Vernon C. Gibson'
'Michael B. Hursthouse'
'Mark E. Light'
'Edward L. Marshall'
'Michael North'
'David A. Robson'
'Ian Thompson'
'Andrew J. P. White'
'David J. Williams'
'Paul J. Williams'

_publ_section_title
;
 Synthesis of nucleic-acid base containing norbornene derivatives as
 monomers for ring-opening-metathesis--polymerization
;
_journal_issue 24
_journal_name_full 'Journal of the Chemical Society, Perkin Transactions 1'
_journal_page_first 3365
_journal_page_last 3381
_journal_paper_doi 10.1039/b107139d
_journal_year 2001
_chemical_formula_sum 'C19 H20 F3 N5 O6'
_chemical_formula_weight 471.40
_chemical_name_systematic
; 
? 
;
_space_group_IT_number 56
_symmetry_cell_setting orthorhombic
_symmetry_space_group_name_Hall '-P 2ab 2ac'
_symmetry_space_group_name_H-M 'P c c n'
_atom_sites_solution_hydrogens geom
_atom_sites_solution_primary direct
_atom_sites_solution_secondary difmap
_audit_creation_method SHELXL
_cell_angle_alpha 90.00
_cell_angle_beta 90.00
_cell_angle_gamma 90.00
_cell_formula_units_Z 8
_cell_length_a 13.8726(9)
_cell_length_b 30.229(3)
_cell_length_c 9.8793(6)
_cell_measurement_reflns_used 22
_cell_measurement_temperature 293(2)
_cell_measurement_theta_max 27.92
_cell_measurement_theta_min 10.57
_cell_volume 4142.9(6)
_computing_cell_refinement 'Siemens XSCANS'
_computing_data_collection 'Siemens XSCANS'
_computing_data_reduction 'Siemens SHELXTL'
_computing_molecular_graphics 'Siemens SHELXTL'
_computing_publication_material 'Siemens SHELXTL'
_computing_structure_refinement 'SHELXL-93 (Sheldrick, 1993)'
_computing_structure_solution 'SHELXS-86 (Sheldrick, 1990)'
_diffrn_ambient_temperature 293(2)
_diffrn_measurement_device 'Siemens P4'
_diffrn_measurement_method '\w scans'
_diffrn_radiation_monochromator graphite
_diffrn_radiation_source 'fine-focus sealed tube'
_diffrn_radiation_type CuK\a
_diffrn_radiation_wavelength 1.54178
_diffrn_reflns_av_R_equivalents 0.0000
_diffrn_reflns_av_sigmaI/netI 0.0500
_diffrn_reflns_limit_h_max 0
_diffrn_reflns_limit_h_min -16
_diffrn_reflns_limit_k_max 0
_diffrn_reflns_limit_k_min -35
_diffrn_reflns_limit_l_max 0
_diffrn_reflns_limit_l_min -11
_diffrn_reflns_number 3437
_diffrn_reflns_theta_max 63.98
_diffrn_reflns_theta_min 2.92
_diffrn_standards_interval_count 97
_diffrn_standards_number 3
_exptl_absorpt_coefficient_mu 1.140
_exptl_absorpt_correction_type none
_exptl_crystal_colour Clear
_exptl_crystal_density_diffrn 1.512
_exptl_crystal_description 'platy needles'
_exptl_crystal_F_000 1952
_exptl_crystal_size_max 0.70
_exptl_crystal_size_mid 0.33
_exptl_crystal_size_min 0.05
_refine_diff_density_max 0.411
_refine_diff_density_min -0.396
_refine_diff_density_rms 0.055
_refine_ls_extinction_coef 0.00052(14)
_refine_ls_extinction_expression Fc^*^=kFc[1+0.001xFc^2^\l^3^/sin(2\q)]^-1/4^
_refine_ls_extinction_method SHELXL
_refine_ls_goodness_of_fit_all 1.035
_refine_ls_goodness_of_fit_obs 1.084
_refine_ls_matrix_type full
_refine_ls_number_parameters 327
_refine_ls_number_reflns 3436
_refine_ls_number_restraints 4
_refine_ls_restrained_S_all 1.036
_refine_ls_restrained_S_obs 1.083
_refine_ls_R_factor_all 0.1002
_refine_ls_R_factor_obs 0.0638
_refine_ls_shift/esd_max 0.002
_refine_ls_shift/esd_mean 0.000
_refine_ls_structure_factor_coef Fsqd
_refine_ls_weighting_details 'w=1/[\s^2^(Fo^2^)+(0.0911P)^2^+2.5485P] where P=(Fo^2^+2Fc^2^)/3'
_refine_ls_weighting_scheme calc
_refine_ls_wR_factor_all 0.1932
_refine_ls_wR_factor_obs 0.1602
_reflns_number_observed 2258
_reflns_number_total 3437
_reflns_observed_criterion >2sigma(I)
_cod_data_source_file b107139dsup1.cif
_cod_data_source_block VG9804
_cod_depositor_comments
;
The following automatic conversions were performed:

'_symmetry_cell_setting' value 'Orthorhombic' changed to
'orthorhombic' according to
/home/saulius/struct/CIF-dictionaries/cif_core.dic dictionary named
'cif_core.dic' version 2.4.2 from 2011-04-26.

Automatic conversion script
Id: cif_fix_values 1891 2012-01-12 08:04:46Z andrius 

The following automatic conversions were performed:

'_refine_ls_weighting_scheme' value 'calc
w=1/[\s^2^(Fo^2^)+(0.0911P)^2^+2.5485P] where P=(Fo^2^+2Fc^2^)/3' was
changed to 'calc'. New tag '_refine_ls_weighting_details' was
created. The value of the new tag was set to
'w=1/[\s^2^(Fo^2^)+(0.0911P)^2^+2.5485P] where P=(Fo^2^+2Fc^2^)/3'.

Automatic conversion script
Id: cif_fix_values 3143 2015-03-26 13:38:13Z robertas 
;
_cod_original_cell_volume 4143.0(5)
_cod_original_sg_symbol_H-M Pccn
_cod_original_formula_sum 'C19 H20 N5 O6 F3'
_cod_database_code 7213500

loop_
_symmetry_equiv_pos_as_xyz
'x, y, z'
'-x+1/2, -y+1/2, z'
'-x, y+1/2, -z+1/2'
'x+1/2, -y, -z+1/2'
'-x, -y, -z'
'x-1/2, y-1/2, -z'
'x, -y-1/2, z-1/2'
'-x-1/2, y, z-1/2'

loop_
_atom_site_aniso_label
_atom_site_aniso_U_11
_atom_site_aniso_U_22
_atom_site_aniso_U_33
_atom_site_aniso_U_23
_atom_site_aniso_U_13
_atom_site_aniso_U_12
C1 0.036(2) 0.080(3) 0.055(2) -0.001(2) 0.005(2) 0.007(2)
C2 0.041(2) 0.120(5) 0.057(3) -0.007(3) -0.006(2) -0.017(3)
C3 0.062(3) 0.107(4) 0.070(3) -0.032(3) 0.017(2) -0.040(3)
C4 0.067(3) 0.057(2) 0.066(3) -0.001(2) 0.022(2) -0.010(2)
C5 0.048(2) 0.054(2) 0.046(2) 0.004(2) 0.006(2) 0.005(2)
C6 0.038(2) 0.051(2) 0.041(2) -0.0050(15) -0.0006(14) 0.004(2)
C7 0.053(2) 0.084(3) 0.061(3) -0.007(2) 0.022(2) -0.006(2)
C8 0.0298(15) 0.047(2) 0.045(2) 0.001(2) -0.0060(14) 0.0028(13)
O8 0.0470(14) 0.054(2) 0.064(2) 0.0125(14) 0.0016(13) 0.0070(12)
C9 0.047(2) 0.047(2) 0.057(2) 0.002(2) 0.010(2) 0.005(2)
O9 0.096(2) 0.053(2) 0.099(3) 0.014(2) 0.044(2) 0.024(2)
N10 0.0339(14) 0.051(2) 0.041(2) -0.0022(13) 0.0026(12) 0.0008(12)
C11 0.044(2) 0.058(2) 0.039(2) -0.006(2) 0.005(2) -0.002(2)
C12 0.043(2) 0.052(2) 0.053(2) 0.005(2) 0.010(2) 0.006(2)
N13 0.045(2) 0.060(2) 0.038(2) 0.0034(14) 0.0011(13) -0.0054(15)
C14 0.039(2) 0.055(2) 0.037(2) 0.000(2) 0.0015(14) -0.0003(15)
O14 0.078(2) 0.065(2) 0.0379(14) -0.0025(12) 0.0036(14) -0.0069(15)
C15 0.084(3) 0.057(2) 0.049(2) -0.001(2) -0.007(2) -0.005(2)
N16 0.051(2) 0.053(2) 0.060(2) 0.005(2) -0.006(2) -0.0055(15)
C17 0.040(2) 0.055(2) 0.059(2) -0.003(2) -0.002(2) -0.010(2)
O17 0.042(2) 0.090(2) 0.087(2) 0.014(2) 0.012(2) -0.015(2)
N18 0.0292(13) 0.053(2) 0.059(2) 0.0013(15) -0.0028(14) -0.0075(13)
C19 0.034(2) 0.047(2) 0.060(2) -0.004(2) 0.001(2) -0.0088(14)
N19 0.042(2) 0.066(2) 0.074(2) 0.012(2) 0.003(2) -0.012(2)
C20 0.030(2) 0.058(2) 0.083(3) -0.001(2) -0.002(2) -0.003(2)
C21 0.044(2) 0.056(2) 0.083(3) -0.005(2) -0.014(2) 0.005(2)
O31 0.055(2) 0.093(2) 0.066(2) 0.016(2) 0.002(2) 0.004(2)
O32 0.045(2) 0.133(3) 0.089(3) 0.030(3) -0.002(2) -0.002(2)
C33 0.045(2) 0.063(2) 0.050(2) -0.001(2) -0.004(2) -0.003(2)
C34 0.055(2) 0.075(3) 0.049(2) -0.011(2) -0.008(2) 0.007(2)
F35 0.099(5) 0.074(4) 0.091(4) -0.021(3) -0.027(4) 0.040(4)
F36 0.040(2) 0.111(4) 0.109(5) -0.008(4) -0.032(3) -0.009(3)
F37 0.086(4) 0.170(7) 0.056(3) 0.045(4) 0.002(3) 0.033(4)

loop_
_atom_site_label
_atom_site_type_symbol
_atom_site_fract_x
_atom_site_fract_y
_atom_site_fract_z
_atom_site_U_iso_or_equiv
_atom_site_thermal_displace_type
_atom_site_occupancy
_atom_site_calc_flag
_atom_site_refinement_flags
_atom_site_disorder_group
C1 C 0.6296(3) 0.6568(2) -1.2005(4) 0.0570(10) Uani 1 d . .
H1A H 0.6629(3) 0.6283(2) -1.2098(4) 0.068 Uiso 1 calc R .
C2 C 0.6523(3) 0.6825(2) -1.0755(5) 0.0730(14) Uani 1 d . .
H2A H 0.6778(3) 0.6714(2) -0.9953(5) 0.088 Uiso 1 calc R .
C3 C 0.6291(4) 0.7245(2) -1.1012(6) 0.080(2) Uani 1 d . .
H3A H 0.6354(4) 0.7480(2) -1.0412(6) 0.096 Uiso 1 calc R .
C4 C 0.5910(3) 0.7275(2) -1.2430(5) 0.0632(12) Uani 1 d . .
H4A H 0.5931(3) 0.7567(2) -1.2856(5) 0.076 Uiso 1 calc R .
C5 C 0.4906(3) 0.70336(13) -1.2434(4) 0.0491(9) Uani 1 d . .
H5A H 0.4581(3) 0.70611(13) -1.3310(4) 0.059 Uiso 1 calc R .
C6 C 0.5172(3) 0.65512(13) -1.2116(4) 0.0432(8) Uani 1 d . .
H6A H 0.4965(3) 0.63519(13) -1.2842(4) 0.052 Uiso 1 calc R .
C7 C 0.6516(3) 0.6911(2) -1.3099(5) 0.0661(12) Uani 1 d . .
H7A H 0.6276(3) 0.6827(2) -1.3984(5) 0.079 Uiso 1 calc R .
H7B H 0.7195(3) 0.6986(2) -1.3150(5) 0.079 Uiso 1 calc R .
C8 C 0.4660(2) 0.64491(12) -1.0809(4) 0.0405(8) Uani 1 d . .
O8 O 0.4677(2) 0.61044(10) -1.0185(3) 0.0548(7) Uani 1 d . .
C9 C 0.4265(3) 0.71763(13) -1.1281(4) 0.0502(9) Uani 1 d . .
O9 O 0.3894(3) 0.75311(12) -1.1106(4) 0.0828(11) Uani 1 d . .
N10 N 0.4169(2) 0.68212(10) -1.0398(3) 0.0417(7) Uani 1 d . .
C11 C 0.3685(3) 0.68666(14) -0.9093(4) 0.0470(9) Uani 1 d . .
H11A H 0.3811(3) 0.71589(14) -0.8729(4) 0.056 Uiso 1 calc R .
H11B H 0.3946(3) 0.66509(14) -0.8465(4) 0.056 Uiso 1 calc R .
C12 C 0.2604(3) 0.67996(13) -0.9211(4) 0.0494(9) Uani 1 d . .
H12A H 0.2302(3) 0.68680(13) -0.8351(4) 0.059 Uiso 1 calc R .
H12B H 0.2348(3) 0.70018(13) -0.9884(4) 0.059 Uiso 1 calc R .
N13 N 0.2366(2) 0.63493(12) -0.9593(3) 0.0477(7) Uani 1 d D .
H13A H 0.2479(40) 0.6248(16) -1.0435(21) 0.068(14) Uiso 1 d D .
C14 C 0.2241(2) 0.60306(13) -0.8680(4) 0.0438(8) Uani 1 d . .
O14 O 0.2214(2) 0.60942(10) -0.7455(3) 0.0603(8) Uani 1 d . .
C15 C 0.2120(4) 0.55752(15) -0.9300(5) 0.0633(11) Uani 1 d . .
H15A H 0.1591(4) 0.55809(15) -0.9940(5) 0.076 Uiso 1 calc R .
H15B H 0.2702(4) 0.54974(15) -0.9790(5) 0.076 Uiso 1 calc R .
N16 N 0.1931(3) 0.52421(12) -0.8274(4) 0.0543(8) Uani 1 d . .
C17 C 0.2712(3) 0.50442(14) -0.7651(4) 0.0512(9) Uani 1 d . .
O17 O 0.3539(2) 0.51309(12) -0.7974(4) 0.0729(10) Uani 1 d . .
N18 N 0.2502(2) 0.47542(10) -0.6629(3) 0.0469(7) Uani 1 d D .
H18A H 0.2986(25) 0.4612(15) -0.6207(48) 0.069(15) Uiso 1 d D .
C19 C 0.1592(3) 0.46422(13) -0.6236(4) 0.0471(9) Uani 1 d . .
N19 N 0.1485(3) 0.43497(13) -0.5290(4) 0.0607(9) Uani 1 d D .
H19A H 0.0919(23) 0.4271(21) -0.4915(61) 0.093(20) Uiso 1 d D .
H19B H 0.1987(32) 0.4233(22) -0.4835(65) 0.107(23) Uiso 1 d D .
C20 C 0.0818(3) 0.48610(14) -0.6882(5) 0.0569(11) Uani 1 d . .
H20A H 0.0185(3) 0.48032(14) -0.6629(5) 0.068 Uiso 1 calc R .
C21 C 0.1010(3) 0.51512(15) -0.7860(5) 0.0613(11) Uani 1 d . .
H21A H 0.0500(3) 0.52974(15) -0.8277(5) 0.074 Uiso 1 calc R .
O31 O 0.4133(2) 0.43023(13) -0.5503(4) 0.0715(9) Uani 1 d . .
O32 O 0.3098(2) 0.4074(2) -0.3943(4) 0.0890(12) Uani 1 d . .
C33 C 0.3891(3) 0.40907(15) -0.4502(4) 0.0529(9) Uani 1 d . .
C34 C 0.4674(3) 0.3820(2) -0.3798(4) 0.0597(11) Uani 1 d . .
F35 F 0.5042(6) 0.3492(2) -0.4541(7) 0.088(2) Uani 0.60 d P 1
F36 F 0.5436(4) 0.4079(2) -0.3410(8) 0.086(2) Uani 0.60 d P 1
F37 F 0.4406(5) 0.3650(3) -0.2632(6) 0.104(2) Uani 0.60 d P 1
F35' F 0.5285(9) 0.3671(4) -0.4665(12) 0.084(3) Uiso 0.40 d P 2
F36' F 0.5085(11) 0.4000(4) -0.2892(14) 0.108(4) Uiso 0.40 d P 2
F37' F 0.4305(11) 0.3450(5) -0.3249(16) 0.123(4) Uiso 0.40 d P 2

loop_
_atom_type_symbol
_atom_type_description
_atom_type_scat_dispersion_real
_atom_type_scat_dispersion_imag
_atom_type_scat_source
C C 0.0181 0.0091 'International Tables Vol C Tables 4.2.6.8 and 6.1.1.4'
H H 0.0000 0.0000 'International Tables Vol C Tables 4.2.6.8 and 6.1.1.4'
N N 0.0311 0.0180 'International Tables Vol C Tables 4.2.6.8 and 6.1.1.4'
O O 0.0492 0.0322 'International Tables Vol C Tables 4.2.6.8 and 6.1.1.4'
F F 0.0727 0.0534 'International Tables Vol C Tables 4.2.6.8 and 6.1.1.4'

loop_
_geom_angle_atom_site_label_1
_geom_angle_atom_site_label_2
_geom_angle_atom_site_label_3
_geom_angle
C2 C1 C7 100.8(4)
C2 C1 C6 106.6(3)
C7 C1 C6 99.9(3)
C3 C2 C1 106.7(5)
C2 C3 C4 108.7(4)
C3 C4 C7 99.6(4)
C3 C4 C5 106.7(4)
C7 C4 C5 98.8(3)
C9 C5 C6 105.0(3)
C9 C5 C4 112.8(3)
C6 C5 C4 103.1(3)
C8 C6 C5 104.9(3)
C8 C6 C1 114.6(3)
C5 C6 C1 102.9(3)
C1 C7 C4 94.2(3)
O8 C8 N10 124.2(3)
O8 C8 C6 127.2(3)
N10 C8 C6 108.6(3)
O9 C9 N10 123.9(4)
O9 C9 C5 128.1(4)
N10 C9 C5 108.1(3)
C8 N10 C9 113.5(3)
C8 N10 C11 124.4(3)
C9 N10 C11 121.8(3)
N10 C11 C12 111.9(3)
N13 C12 C11 111.7(3)
C14 N13 C12 122.2(3)
O14 C14 N13 124.0(4)
O14 C14 C15 122.5(4)
N13 C14 C15 113.4(3)
N16 C15 C14 111.6(4)
C21 N16 C17 120.8(4)
C21 N16 C15 121.1(4)
C17 N16 C15 118.0(4)
O17 C17 N18 122.0(4)
O17 C17 N16 121.8(4)
N18 C17 N16 116.1(3)
C19 N18 C17 124.5(3)
N19 C19 N18 118.8(4)
N19 C19 C20 123.9(4)
N18 C19 C20 117.3(4)
C21 C20 C19 118.9(4)
C20 C21 N16 122.4(4)
O31 C33 O32 128.9(4)
O31 C33 C34 116.9(4)
O32 C33 C34 114.1(4)
F36' C34 F35' 110.1(9)
F37 C34 F35 107.4(6)
F36' C34 F37' 105.0(9)
F35' C34 F37' 103.2(9)
F37 C34 F36 101.3(6)
F35 C34 F36 106.5(6)
F36' C34 C33 115.9(8)
F35' C34 C33 110.7(6)
F37 C34 C33 114.1(4)
F35 C34 C33 114.8(4)
F37' C34 C33 111.0(7)
F36 C34 C33 111.7(5)

loop_
_geom_bond_atom_site_label_1
_geom_bond_atom_site_label_2
_geom_bond_distance
C1 C2 1.493(7)
C1 C7 1.530(7)
C1 C6 1.564(5)
C2 C3 1.334(9)
C3 C4 1.499(8)
C4 C7 1.534(6)
C4 C5 1.571(6)
C5 C9 1.508(5)
C5 C6 1.537(5)
C6 C8 1.505(5)
C8 O8 1.211(5)
C8 N10 1.377(5)
C9 O9 1.203(5)
C9 N10 1.390(5)
N10 C11 1.460(5)
C11 C12 1.518(5)
C12 N13 1.450(5)
N13 C14 1.331(5)
C14 O14 1.226(5)
C14 C15 1.516(6)
C15 N16 1.453(6)
N16 C21 1.370(6)
N16 C17 1.382(5)
C17 O17 1.220(5)
C17 N18 1.368(5)
N18 C19 1.364(5)
C19 N19 1.295(6)
C19 C20 1.414(6)
C20 C21 1.332(7)
O31 C33 1.225(6)
O32 C33 1.232(6)
C33 C34 1.527(6)
C34 F36' 1.193(14)
C34 F35' 1.286(13)
C34 F37 1.315(7)
C34 F35 1.334(7)
C34 F37' 1.344(15)
C34 F36 1.371(7)
